data_7008422
loop_
_publ_author_name
'Qin, Chao'
'Wang, Xin-Long'
'Li, Yang-Guang'
'Wang, En-Bo'
'Su, Zhong-Min'
'Xu, Lin'
'Cl\'erac, Rodolphe'

_publ_section_title
;
 Three-dimensional mesomeric networks assembled from helix-linked
 sheets: syntheses, structures, and magnetisms.
;
_journal_issue 15
_journal_name_full 'Dalton transactions (Cambridge, England : 2003)'
_journal_page_first 2609
_journal_page_last 2614
_journal_paper_doi 10.1039/b502651b
_journal_year 2005
_chemical_formula_sum 'C38 H35 N4 Ni3 O18.5'
_chemical_formula_weight 1019.83
_chemical_name_systematic
;
?
;
_space_group_IT_number 33
_symmetry_cell_setting orthorhombic
_symmetry_space_group_name_Hall 'P 2c -2n'
_symmetry_space_group_name_H-M 'P n a 21'
_atom_sites_solution_hydrogens geom
_atom_sites_solution_primary direct
_atom_sites_solution_secondary difmap
_audit_creation_method SHELXL-97
_cell_angle_alpha 90.00
_cell_angle_beta 90.00
_cell_angle_gamma 90.00
_cell_formula_units_Z 4
_cell_length_a 22.635(5)
_cell_length_b 17.286(4)
_cell_length_c 10.058(2)
_cell_measurement_temperature 293(2)
_cell_volume 3935.4(15)
_computing_structure_refinement 'SHELXL-97 (Sheldrick, 1997)'
_computing_structure_solution 'SHELXS-97 (Sheldrick, 1990)'
_diffrn_ambient_temperature 293(2)
_diffrn_detector_area_resol_mean 0.01
_diffrn_measured_fraction_theta_full 0.998
_diffrn_measured_fraction_theta_max 0.998
_diffrn_measurement_device_type 'Rigaku R-AXIS RAPID IP'
_diffrn_measurement_method Oscillation
_diffrn_radiation_monochromator graphite
_diffrn_radiation_source 'Rotation anode'
_diffrn_radiation_type MoK\a
_diffrn_radiation_wavelength 0.71073
_diffrn_reflns_av_R_equivalents 0.0000
_diffrn_reflns_av_sigmaI/netI 0.0558
_diffrn_reflns_limit_h_max 29
_diffrn_reflns_limit_h_min -29
_diffrn_reflns_limit_k_max 22
_diffrn_reflns_limit_k_min -22
_diffrn_reflns_limit_l_max 13
_diffrn_reflns_limit_l_min -13
_diffrn_reflns_number 8730
_diffrn_reflns_theta_full 27.48
_diffrn_reflns_theta_max 27.48
_diffrn_reflns_theta_min 2.34
_diffrn_standards_decay_% 0
_diffrn_standards_interval_count 0
_diffrn_standards_number 0
_exptl_absorpt_coefficient_mu 1.509
_exptl_absorpt_correction_T_max 0.7324
_exptl_absorpt_correction_T_min 0.6438
_exptl_absorpt_correction_type multi-scan
_exptl_absorpt_process_details 'ABSCOR by T.Higashi 8 March, 1995'
_exptl_crystal_colour green
_exptl_crystal_density_diffrn 1.721
_exptl_crystal_density_method 'not measured'
_exptl_crystal_description block
_exptl_crystal_F_000 2092
_exptl_crystal_size_max 0.32
_exptl_crystal_size_mid 0.27
_exptl_crystal_size_min 0.22
_refine_diff_density_max 0.777
_refine_diff_density_min -0.673
_refine_diff_density_rms 0.092
_refine_ls_abs_structure_details 'Flack H D (1983), Acta Cryst. A39, 876-881'
_refine_ls_abs_structure_Flack 0.0(3)
_refine_ls_extinction_method none
_refine_ls_goodness_of_fit_ref 0.998
_refine_ls_hydrogen_treatment constr
_refine_ls_matrix_type full
_refine_ls_number_parameters 599
_refine_ls_number_reflns 8730
_refine_ls_number_restraints 35
_refine_ls_restrained_S_all 1.018
_refine_ls_R_factor_all 0.0388
_refine_ls_R_factor_gt 0.0333
_refine_ls_shift/su_max 0.001
_refine_ls_shift/su_mean 0.000
_refine_ls_structure_factor_coef Fsqd
_refine_ls_weighting_details 'calc w=1/[\s^2^(Fo^2^)+(0.0443P)^2^+0.0000P] where P=(Fo^2^+2Fc^2^)/3'
_refine_ls_weighting_scheme calc
_refine_ls_wR_factor_gt 0.0860
_refine_ls_wR_factor_ref 0.0879
_reflns_number_gt 7583
_reflns_number_total 8730
_reflns_threshold_expression >2sigma(I)
_cod_data_source_file b502651b.txt
_cod_data_source_block wbl13b
_cod_depositor_comments
;
The following automatic conversions were performed:
'_symmetry_cell_setting' value 'Orthorhombic' changed to 'orthorhombic'
according to '/home/saulius/struct/CIF-dictionaries/cif_core.dic'
dictionary named 'cif_core.dic' version 2.4.1 from 2010-06-29.

Automatic conversion script
Id: cif_fix_enum 1527 2010-12-29 10:47:43Z saulius 
;
_cod_original_cell_volume 3935.2(14)
_cod_original_sg_symbol_H-M Pna2(1)
_cod_original_formula_sum 'C38 H35 N4 Ni3 O18.50'
_cod_database_code 7008422

loop_
_symmetry_equiv_pos_as_xyz
'x, y, z'
'-x, -y, z+1/2'
'x+1/2, -y+1/2, z'
'-x+1/2, y+1/2, z+1/2'

loop_
_atom_site_label
_atom_site_type_symbol
_atom_site_fract_x
_atom_site_fract_y
_atom_site_fract_z
_atom_site_U_iso_or_equiv
_atom_site_adp_type
_atom_site_occupancy
_atom_site_symmetry_multiplicity
_atom_site_calc_flag
_atom_site_refinement_flags
_atom_site_disorder_assembly
_atom_site_disorder_group
Ni1 Ni 0.091362(15) 0.75657(2) -0.56031(5) 0.01421(8) Uani 1 1 d . . .
Ni2 Ni 0.131861(15) 0.75623(2) -0.05405(5) 0.01438(8) Uani 1 1 d . . .
Ni3 Ni -0.198709(17) 0.50518(2) 0.18582(7) 0.02216(10) Uani 1 1 d . . .
C1 C 0.06073(14) 0.60758(17) 0.1028(3) 0.0162(6) Uani 1 1 d . . .
C2 C 0.00280(14) 0.59512(18) 0.1452(3) 0.0168(6) Uani 1 1 d . . .
H2A H -0.0115 0.6222 0.2184 0.020 Uiso 1 1 calc R . .
C3 C -0.03382(14) 0.54325(19) 0.0803(3) 0.0183(6) Uani 1 1 d . . .
C4 C -0.01190(16) 0.4999(2) -0.0245(3) 0.0246(7) Uani 1 1 d . . .
H4A H -0.0357 0.4637 -0.0670 0.030 Uiso 1 1 calc R . .
C5 C 0.04595(15) 0.51124(18) -0.0651(4) 0.0248(7) Uani 1 1 d . . .
H5A H 0.0613 0.4804 -0.1325 0.030 Uiso 1 1 calc R . .
C6 C 0.08171(14) 0.56771(19) -0.0074(3) 0.0179(6) Uani 1 1 d . . .
C7 C 0.09586(12) 0.66608(16) 0.1859(3) 0.0134(5) Uani 1 1 d . . .
C8 C 0.13758(14) 0.58145(19) -0.0886(3) 0.0199(7) Uani 1 1 d . . .
C9 C -0.09697(14) 0.53305(19) 0.1218(3) 0.0188(6) Uani 1 1 d . . .
C10 C 0.07127(14) 0.93203(18) -0.1025(3) 0.0176(6) Uani 1 1 d . . .
C11 C 0.04983(14) 0.89552(17) -0.2164(3) 0.0158(6) Uani 1 1 d . . .
C12 C -0.00970(14) 0.90342(18) -0.2488(3) 0.0174(6) Uani 1 1 d . . .
H12A H -0.0245 0.8783 -0.3235 0.021 Uiso 1 1 calc R . .
C13 C -0.04730(14) 0.94834(19) -0.1713(3) 0.0193(6) Uani 1 1 d . . .
C14 C -0.02447(15) 0.98718(19) -0.0606(4) 0.0254(7) Uani 1 1 d . . .
H14A H -0.0490 1.0186 -0.0097 0.030 Uiso 1 1 calc R . .
C15 C 0.03471(17) 0.9789(2) -0.0266(3) 0.0255(8) Uani 1 1 d . . .
H15A H 0.0498 1.0047 0.0471 0.031 Uiso 1 1 calc R . .
C16 C -0.11227(15) 0.9559(2) -0.2022(4) 0.0242(7) Uani 1 1 d . . .
C17 C 0.13367(13) 0.92288(17) -0.0531(4) 0.0206(6) Uani 1 1 d . . .
C18 C 0.08889(12) 0.84384(17) -0.2986(3) 0.0149(6) Uani 1 1 d . . .
C19 C 0.21600(15) 0.8135(2) -0.5257(4) 0.0282(8) Uani 1 1 d . . .
H19A H 0.1965 0.8592 -0.5047 0.034 Uiso 1 1 calc R . .
C20 C 0.21268(15) 0.6860(2) -0.5820(4) 0.0281(8) Uani 1 1 d . . .
H20A H 0.1908 0.6416 -0.5998 0.034 Uiso 1 1 calc R . .
C21 C 0.27670(16) 0.8135(2) -0.5248(4) 0.0297(9) Uani 1 1 d . . .
H21A H 0.2972 0.8585 -0.5038 0.036 Uiso 1 1 calc R . .
C22 C 0.30752(12) 0.74609(19) -0.5553(5) 0.0208(6) Uani 1 1 d . . .
C23 C 0.27318(16) 0.6808(2) -0.5847(4) 0.0313(9) Uani 1 1 d . . .
H23A H 0.2913 0.6341 -0.6060 0.038 Uiso 1 1 calc R . .
C24 C 0.46717(16) 0.8044(2) -0.5251(4) 0.0328(9) Uani 1 1 d . . .
H24A H 0.4882 0.8480 -0.4985 0.039 Uiso 1 1 calc R . .
C25 C 0.40653(16) 0.8076(2) -0.5218(5) 0.0356(10) Uani 1 1 d . . .
H25A H 0.3877 0.8528 -0.4951 0.043 Uiso 1 1 calc R . .
C26 C 0.37332(13) 0.74343(18) -0.5583(7) 0.0203(6) Uani 1 1 d . . .
C27 C 0.46575(15) 0.6808(2) -0.5977(4) 0.0286(8) Uani 1 1 d . . .
H27A H 0.4856 0.6365 -0.6247 0.034 Uiso 1 1 calc R . .
C28 C 0.25560(19) 0.7725(3) -0.1622(4) 0.0380(11) Uani 1 1 d . . .
H28A H 0.2354 0.7816 -0.2411 0.046 Uiso 1 1 calc R . .
C29 C 0.31658(19) 0.7727(3) -0.1658(4) 0.0457(13) Uani 1 1 d . . .
H29A H 0.3361 0.7824 -0.2454 0.055 Uiso 1 1 calc R . .
C30 C 0.2549(2) 0.7512(3) 0.0583(5) 0.0441(14) Uani 1 1 d . . .
H30A H 0.2341 0.7445 0.1371 0.053 Uiso 1 1 calc R . .
C31 C 0.50588(15) 0.7109(2) 0.0390(3) 0.0223(7) Uani 1 1 d . . .
H31A H 0.5256 0.6821 0.1032 0.027 Uiso 1 1 calc R . .
C32 C 0.50801(14) 0.7915(2) -0.1413(3) 0.0204(6) Uani 1 1 d . . .
H32A H 0.5294 0.8191 -0.2046 0.024 Uiso 1 1 calc R . .
C33 C 0.44719(15) 0.7965(2) -0.1436(3) 0.0228(7) Uani 1 1 d . . .
H33A H 0.4285 0.8269 -0.2073 0.027 Uiso 1 1 calc R . .
C34 C 0.41381(13) 0.75601(18) -0.0508(6) 0.0198(6) Uani 1 1 d . . .
C35 C 0.34838(13) 0.75870(18) -0.0521(6) 0.0211(6) Uani 1 1 d . . .
C36 C 0.3161(2) 0.7510(3) 0.0632(5) 0.0419(13) Uani 1 1 d . . .
H36A H 0.3353 0.7458 0.1444 0.050 Uiso 1 1 calc R . .
C37 C 0.44452(16) 0.7126(2) 0.0417(3) 0.0239(7) Uani 1 1 d . . .
H37A H 0.4241 0.6845 0.1058 0.029 Uiso 1 1 calc R . .
C38 C 0.40471(15) 0.6789(2) -0.5947(4) 0.0305(9) Uani 1 1 d . . .
H38A H 0.3848 0.6337 -0.6175 0.037 Uiso 1 1 calc R . .
N1 N 0.18350(10) 0.75118(16) -0.5554(5) 0.0196(5) Uani 1 1 d . . .
N2 N 0.49769(11) 0.74226(14) -0.5642(4) 0.0192(5) Uani 1 1 d . . .
N3 N 0.22450(10) 0.76042(14) -0.0545(4) 0.0186(5) Uani 1 1 d . . .
N4 N 0.53791(10) 0.74902(15) -0.0523(5) 0.0183(5) Uani 1 1 d . . .
O1 O 0.14667(10) 0.64776(13) -0.1349(2) 0.0212(5) Uani 1 1 d . . .
O2 O -0.12456(10) 0.58685(13) 0.1771(3) 0.0251(5) Uani 1 1 d . . .
O3 O -0.12064(11) 0.46743(14) 0.1032(3) 0.0264(5) Uani 1 1 d . . .
O4 O 0.17101(12) 0.96948(18) -0.0938(3) 0.0404(7) Uani 1 1 d . . .
O5 O 0.14231(11) 0.86920(14) 0.0315(2) 0.0222(5) Uani 1 1 d . . .
O6 O -0.13444(11) 0.91041(18) -0.2846(3) 0.0402(8) Uani 1 1 d . . .
O7 O -0.13996(11) 1.00921(16) -0.1415(3) 0.0324(6) Uani 1 1 d . . .
O8 O 0.12690(10) 0.80123(13) -0.2424(2) 0.0171(4) Uani 1 1 d . . .
O9 O 0.08106(11) 0.84585(14) -0.4230(2) 0.0192(5) Uani 1 1 d . . .
O10 O 0.08425(11) 0.66502(14) 0.3086(2) 0.0195(5) Uani 1 1 d . . .
O11 O 0.08982(11) 0.67795(15) -0.4057(2) 0.0202(5) Uani 1 1 d D . .
H3 H 0.0939 0.6286 -0.3909 0.030 Uiso 1 1 d RD . .
H4 H 0.1115 0.6943 -0.3505 0.030 Uiso 1 1 d RD . .
O12 O 0.09385(11) 0.84495(15) -0.6997(2) 0.0214(5) Uani 1 1 d D . .
H1 H 0.1123 0.8374 -0.7905 0.032 Uiso 1 1 d RD . .
H2 H 0.1048 0.8820 -0.6688 0.032 Uiso 1 1 d RD . .
O13 O 0.16753(11) 0.52215(15) -0.1199(3) 0.0271(6) Uani 1 1 d . . .
O14 O -0.24703(10) 0.40614(14) 0.1913(3) 0.0295(5) Uani 1 1 d D . .
H5 H -0.2391 0.3861 0.2521 0.044 Uiso 1 1 d RD . .
H6 H -0.2812 0.4124 0.2044 0.044 Uiso 1 1 d RD . .
O15 O -0.26775(11) 0.57104(16) 0.2425(3) 0.0342(6) Uani 1 1 d D . .
H7 H -0.2929 0.5998 0.1670 0.051 Uiso 1 1 d RD . .
H8 H -0.2977 0.5416 0.2859 0.051 Uiso 1 1 d RD . .
O16 O -0.22072(13) 0.5351(2) -0.0028(3) 0.0504(9) Uani 1 1 d D . .
H9 H -0.1929 0.5339 -0.0647 0.076 Uiso 1 1 d RD . .
H10 H -0.2548 0.5188 -0.0171 0.076 Uiso 1 1 d RD . .
O17 O 0.13181(10) 0.71208(14) 0.1329(2) 0.0200(5) Uani 1 1 d . . .
O1W O 0.1581(4) 1.0451(4) -0.3486(7) 0.061(2) Uani 0.55 1 d PU . .
O2W O 0.1907(11) 1.0172(13) -0.358(2) 0.063(6) Uani 0.20 1 d PU . .
O3W O -0.1439(4) 0.5347(6) -0.2211(9) 0.068(3) Uani 0.43 1 d PU . .
O4W O 0.2772(6) 0.9984(7) -0.3758(12) 0.066(3) Uani 0.32 1 d PU . .

loop_
_atom_site_aniso_label
_atom_site_aniso_U_11
_atom_site_aniso_U_22
_atom_site_aniso_U_33
_atom_site_aniso_U_23
_atom_site_aniso_U_13
_atom_site_aniso_U_12
Ni1 0.00922(17) 0.01864(17) 0.01476(16) -0.00133(19) -0.0001(2) -0.00028(13)
Ni2 0.00825(17) 0.02059(18) 0.01429(15) 0.00022(18) 0.0002(2) 0.00009(13)
Ni3 0.01306(17) 0.0270(2) 0.02643(18) 0.0012(2) 0.00056(19) 0.00004(17)
C1 0.0150(15) 0.0155(14) 0.0182(13) -0.0008(12) 0.0014(11) -0.0033(11)
C2 0.0176(16) 0.0163(14) 0.0165(13) -0.0017(11) 0.0009(11) -0.0018(12)
C3 0.0145(16) 0.0215(16) 0.0190(14) 0.0026(12) 0.0035(12) -0.0018(12)
C4 0.0240(19) 0.0237(16) 0.0261(17) -0.0083(13) 0.0023(12) -0.0092(14)
C5 0.0236(17) 0.0265(15) 0.0241(15) -0.0083(16) 0.0072(16) -0.0056(12)
C6 0.0146(15) 0.0205(15) 0.0184(13) 0.0020(12) 0.0006(12) -0.0012(12)
C7 0.0101(13) 0.0161(13) 0.0141(12) -0.0013(12) 0.0002(12) 0.0017(10)
C8 0.0144(15) 0.0255(16) 0.0197(15) -0.0042(12) 0.0023(11) -0.0010(12)
C9 0.0151(16) 0.0208(16) 0.0206(14) 0.0017(13) 0.0005(12) -0.0034(13)
C10 0.0144(15) 0.0176(14) 0.0209(13) 0.0002(11) -0.0060(11) 0.0010(12)
C11 0.0159(15) 0.0148(14) 0.0166(13) 0.0004(12) 0.0002(11) 0.0030(12)
C12 0.0174(16) 0.0179(15) 0.0169(13) -0.0018(11) -0.0049(12) 0.0029(12)
C13 0.0153(16) 0.0232(16) 0.0193(15) -0.0004(12) -0.0011(12) 0.0047(13)
C14 0.0210(16) 0.0284(16) 0.0267(15) -0.0085(17) -0.0015(15) 0.0117(13)
C15 0.0198(17) 0.0266(16) 0.0301(19) -0.0126(14) -0.0079(13) 0.0063(13)
C16 0.0166(17) 0.0266(17) 0.0294(17) 0.0033(14) -0.0005(13) 0.0033(13)
C17 0.0152(15) 0.0235(14) 0.0232(14) -0.0069(15) -0.0016(14) 0.0032(11)
C18 0.0116(13) 0.0161(13) 0.0169(14) -0.0018(11) -0.0018(12) -0.0010(11)
C19 0.0121(16) 0.0281(17) 0.044(2) -0.0071(15) -0.0013(14) 0.0013(13)
C20 0.0172(17) 0.0233(16) 0.044(2) -0.0041(15) 0.0005(15) -0.0032(13)
C21 0.0137(17) 0.0278(17) 0.048(2) -0.0099(16) -0.0004(15) -0.0002(14)
C22 0.0097(13) 0.0286(15) 0.0241(13) 0.0029(14) 0.004(2) 0.0006(11)
C23 0.0190(19) 0.0246(17) 0.050(3) -0.0052(16) 0.0011(16) 0.0035(14)
C24 0.0136(17) 0.0312(19) 0.053(3) -0.0074(17) -0.0020(16) -0.0036(14)
C25 0.0149(18) 0.0309(19) 0.061(3) -0.0106(17) 0.0024(17) 0.0025(14)
C26 0.0130(13) 0.0265(15) 0.0213(13) 0.0036(15) -0.001(2) 0.0003(12)
C27 0.0127(17) 0.0280(18) 0.045(2) -0.0090(15) 0.0008(14) 0.0017(13)
C28 0.017(2) 0.069(3) 0.028(2) 0.020(2) -0.0040(15) -0.0014(19)
C29 0.015(2) 0.091(4) 0.031(2) 0.025(2) 0.0037(17) 0.003(2)
C30 0.017(2) 0.086(4) 0.029(2) 0.019(2) 0.0026(17) 0.001(2)
C31 0.0129(16) 0.0311(18) 0.0229(15) 0.0032(14) -0.0002(12) 0.0007(13)
C32 0.0135(15) 0.0291(17) 0.0186(14) 0.0049(13) 0.0030(13) -0.0018(13)
C33 0.0145(16) 0.0327(19) 0.0212(15) 0.0082(14) 0.0009(13) 0.0018(14)
C34 0.0104(13) 0.0268(15) 0.0223(16) 0.0005(15) 0.0009(18) 0.0000(12)
C35 0.0110(13) 0.0292(16) 0.0231(15) 0.0050(16) 0.0001(19) 0.0017(12)
C36 0.019(2) 0.082(4) 0.0252(19) 0.0153(19) -0.0027(16) 0.003(2)
C37 0.0161(17) 0.036(2) 0.0196(15) 0.0069(14) 0.0034(13) -0.0018(14)
C38 0.0130(17) 0.0304(19) 0.048(2) -0.0066(16) 0.0003(15) -0.0038(14)
N1 0.0116(11) 0.0277(13) 0.0194(11) 0.0000(12) -0.0019(18) -0.0006(10)
N2 0.0102(11) 0.0277(12) 0.0196(12) 0.0049(13) -0.0001(14) 0.0027(10)
N3 0.0091(11) 0.0222(12) 0.0247(12) 0.0044(14) -0.0030(15) -0.0012(9)
N4 0.0093(11) 0.0261(12) 0.0196(12) -0.0021(11) -0.0005(15) 0.0002(10)
O1 0.0218(12) 0.0201(12) 0.0218(11) -0.0029(9) 0.0079(10) -0.0018(10)
O2 0.0167(11) 0.0256(12) 0.0331(13) -0.0027(11) 0.0051(11) -0.0009(9)
O3 0.0168(12) 0.0213(12) 0.0412(14) -0.0024(11) 0.0080(10) -0.0043(10)
O4 0.0222(14) 0.0464(16) 0.0525(18) 0.0138(14) -0.0113(12) -0.0099(12)
O5 0.0199(12) 0.0254(12) 0.0212(11) -0.0022(10) -0.0073(9) 0.0027(10)
O6 0.0166(12) 0.0519(18) 0.0521(19) -0.0220(15) -0.0088(12) 0.0050(12)
O7 0.0164(12) 0.0328(14) 0.0482(15) -0.0097(12) -0.0037(11) 0.0088(11)
O8 0.0145(11) 0.0227(11) 0.0141(10) 0.0006(8) -0.0012(8) 0.0049(9)
O9 0.0207(13) 0.0223(12) 0.0145(10) -0.0024(9) -0.0015(9) 0.0033(10)
O10 0.0201(12) 0.0236(12) 0.0147(10) -0.0019(9) 0.0019(9) -0.0040(10)
O11 0.0199(13) 0.0247(13) 0.0159(10) 0.0008(9) -0.0011(9) 0.0000(10)
O12 0.0213(13) 0.0248(13) 0.0182(11) 0.0018(9) 0.0018(9) -0.0018(10)
O13 0.0246(13) 0.0285(13) 0.0282(12) -0.0014(10) 0.0055(10) 0.0070(10)
O14 0.0193(11) 0.0338(13) 0.0355(13) 0.0002(12) -0.0034(12) -0.0042(10)
O15 0.0220(14) 0.0342(15) 0.0463(15) 0.0005(12) 0.0075(12) 0.0018(11)
O16 0.0202(14) 0.098(3) 0.0333(14) 0.0161(17) -0.0053(12) 0.0007(16)
O17 0.0165(12) 0.0285(13) 0.0149(10) 0.0019(9) 0.0004(8) -0.0060(10)
O1W 0.074(5) 0.055(4) 0.055(4) 0.008(3) -0.006(4) -0.007(4)
O2W 0.071(10) 0.065(9) 0.052(8) -0.001(7) -0.004(7) -0.019(8)
O3W 0.068(5) 0.070(5) 0.065(5) -0.015(4) 0.032(4) 0.017(4)
O4W 0.059(6) 0.089(7) 0.051(5) 0.008(5) 0.030(5) 0.003(6)

loop_
_atom_type_symbol
_atom_type_description
_atom_type_scat_dispersion_real
_atom_type_scat_dispersion_imag
_atom_type_scat_source
C C 0.0033 0.0016 'International Tables Vol C Tables 4.2.6.8 and 6.1.1.4'
H H 0.0000 0.0000 'International Tables Vol C Tables 4.2.6.8 and 6.1.1.4'
N N 0.0061 0.0033 'International Tables Vol C Tables 4.2.6.8 and 6.1.1.4'
O O 0.0106 0.0060 'International Tables Vol C Tables 4.2.6.8 and 6.1.1.4'
Ni Ni 0.3393 1.1124 'International Tables Vol C Tables 4.2.6.8 and 6.1.1.4'

loop_
_geom_angle_atom_site_label_1
_geom_angle_atom_site_label_2
_geom_angle_atom_site_label_3
_geom_angle
_geom_angle_site_symmetry_1
_geom_angle_site_symmetry_3
_geom_angle_publ_flag
O11 Ni1 O10 88.58(9) . 1_554 ?
O11 Ni1 O12 173.67(11) . . ?
O10 Ni1 O12 97.75(11) 1_554 . ?
O11 Ni1 O9 89.21(10) . . ?
O10 Ni1 O9 168.92(9) 1_554 . ?
O12 Ni1 O9 84.60(9) . . ?
O11 Ni1 N1 88.26(13) . . ?
O10 Ni1 N1 93.37(13) 1_554 . ?
O12 Ni1 N1 91.25(13) . . ?
O9 Ni1 N1 97.42(13) . . ?
O11 Ni1 N2 90.19(12) . 3_465 ?
O10 Ni1 N2 85.27(12) 1_554 3_465 ?
O12 Ni1 N2 90.44(12) . 3_465 ?
O9 Ni1 N2 83.88(12) . 3_465 ?
N1 Ni1 N2 177.96(11) . 3_465 ?
O17 Ni2 O8 176.82(8) . . ?
O17 Ni2 O1 91.35(10) . . ?
O8 Ni2 O1 89.40(10) . . ?
O17 Ni2 N3 90.88(13) . . ?
O8 Ni2 N3 92.28(13) . . ?
O1 Ni2 N3 82.46(10) . . ?
O17 Ni2 N4 88.61(14) . 3_465 ?
O8 Ni2 N4 88.23(14) . 3_465 ?
O1 Ni2 N4 97.26(11) . 3_465 ?
N3 Ni2 N4 179.41(15) . 3_465 ?
O17 Ni2 O5 88.31(10) . . ?
O8 Ni2 O5 91.80(9) . . ?
O1 Ni2 O5 164.36(9) . . ?
N3 Ni2 O5 81.91(11) . . ?
N4 Ni2 O5 98.37(11) 3_465 . ?
O15 Ni3 O16 85.98(13) . . ?
O15 Ni3 O14 92.92(10) . . ?
O16 Ni3 O14 96.19(13) . . ?
O15 Ni3 O3 163.44(11) . . ?
O16 Ni3 O3 85.09(12) . . ?
O14 Ni3 O3 101.88(10) . . ?
O15 Ni3 O13 97.05(11) . 2_565 ?
O16 Ni3 O13 174.64(12) . 2_565 ?
O14 Ni3 O13 88.09(11) . 2_565 ?
O3 Ni3 O13 90.89(11) . 2_565 ?
O15 Ni3 O2 103.94(10) . . ?
O16 Ni3 O2 89.22(12) . . ?
O14 Ni3 O2 162.64(9) . . ?
O3 Ni3 O2 62.05(9) . . ?
O13 Ni3 O2 85.76(11) 2_565 . ?
O15 Ni3 C9 134.03(11) . . ?
O16 Ni3 C9 86.26(12) . . ?
O14 Ni3 C9 132.97(11) . . ?
O3 Ni3 C9 31.32(10) . . ?
O13 Ni3 C9 88.46(10) 2_565 . ?
O2 Ni3 C9 30.74(10) . . ?
C6 C1 C2 119.2(3) . . ?
C6 C1 C7 125.8(3) . . ?
C2 C1 C7 115.0(3) . . ?
C3 C2 C1 121.2(3) . . ?
C3 C2 H2A 119.4 . . ?
C1 C2 H2A 119.4 . . ?
C2 C3 C4 119.6(3) . . ?
C2 C3 C9 121.0(3) . . ?
C4 C3 C9 119.3(3) . . ?
C3 C4 C5 119.1(3) . . ?
C3 C4 H4A 120.4 . . ?
C5 C4 H4A 120.4 . . ?
C4 C5 C6 121.6(3) . . ?
C4 C5 H5A 119.2 . . ?
C6 C5 H5A 119.2 . . ?
C1 C6 C5 118.8(3) . . ?
C1 C6 C8 129.3(3) . . ?
C5 C6 C8 111.6(3) . . ?
O17 C7 O10 124.0(3) . . ?
O17 C7 C1 121.4(3) . . ?
O10 C7 C1 114.6(3) . . ?
O1 C8 O13 124.0(3) . . ?
O1 C8 C6 118.5(3) . . ?
O13 C8 C6 116.8(3) . . ?
O2 C9 O3 121.3(3) . . ?
O2 C9 C3 120.8(3) . . ?
O3 C9 C3 117.8(3) . . ?
O2 C9 Ni3 63.78(17) . . ?
O3 C9 Ni3 57.55(17) . . ?
C3 C9 Ni3 175.3(2) . . ?
C15 C10 C11 120.6(3) . . ?
C15 C10 C17 116.0(3) . . ?
C11 C10 C17 123.4(3) . . ?
C12 C11 C10 119.0(3) . . ?
C12 C11 C18 119.9(3) . . ?
C10 C11 C18 121.0(3) . . ?
C13 C12 C11 121.0(3) . . ?
C13 C12 H12A 119.5 . . ?
C11 C12 H12A 119.5 . . ?
C12 C13 C14 119.2(3) . . ?
C12 C13 C16 122.0(3) . . ?
C14 C13 C16 118.8(3) . . ?
C15 C14 C13 120.2(3) . . ?
C15 C14 H14A 119.9 . . ?
C13 C14 H14A 119.9 . . ?
C10 C15 C14 119.9(3) . . ?
C10 C15 H15A 120.0 . . ?
C14 C15 H15A 120.0 . . ?
O6 C16 O7 125.3(3) . . ?
O6 C16 C13 118.3(3) . . ?
O7 C16 C13 116.4(3) . . ?
O4 C17 O5 126.2(3) . . ?
O4 C17 C10 117.6(3) . . ?
O5 C17 C10 116.2(3) . . ?
O9 C18 O8 123.6(3) . . ?
O9 C18 C11 116.4(3) . . ?
O8 C18 C11 120.0(3) . . ?
N1 C19 C21 123.5(3) . . ?
N1 C19 H19A 118.3 . . ?
C21 C19 H19A 118.3 . . ?
N1 C20 C23 123.6(3) . . ?
N1 C20 H20A 118.2 . . ?
C23 C20 H20A 118.2 . . ?
C19 C21 C22 119.9(3) . . ?
C19 C21 H21A 120.0 . . ?
C22 C21 H21A 120.0 . . ?
C21 C22 C23 116.3(3) . . ?
C21 C22 C26 122.1(3) . . ?
C23 C22 C26 121.7(3) . . ?
C20 C23 C22 119.7(3) . . ?
C20 C23 H23A 120.1 . . ?
C22 C23 H23A 120.1 . . ?
N2 C24 C25 123.7(3) . . ?
N2 C24 H24A 118.1 . . ?
C25 C24 H24A 118.1 . . ?
C24 C25 C26 120.1(3) . . ?
C24 C25 H25A 119.9 . . ?
C26 C25 H25A 119.9 . . ?
C38 C26 C25 116.1(3) . . ?
C38 C26 C22 123.2(3) . . ?
C25 C26 C22 120.7(3) . . ?
N2 C27 C38 123.9(3) . . ?
N2 C27 H27A 118.0 . . ?
C38 C27 H27A 118.0 . . ?
N3 C28 C29 124.1(4) . . ?
N3 C28 H28A 118.0 . . ?
C29 C28 H28A 118.0 . . ?
C35 C29 C28 120.1(4) . . ?
C35 C29 H29A 120.0 . . ?
C28 C29 H29A 120.0 . . ?
N3 C30 C36 123.1(4) . . ?
N3 C30 H30A 118.5 . . ?
C36 C30 H30A 118.5 . . ?
N4 C31 C37 122.9(3) . . ?
N4 C31 H31A 118.6 . . ?
C37 C31 H31A 118.6 . . ?
N4 C32 C33 123.3(3) . . ?
N4 C32 H32A 118.4 . . ?
C33 C32 H32A 118.4 . . ?
C32 C33 C34 120.0(3) . . ?
C32 C33 H33A 120.0 . . ?
C34 C33 H33A 120.0 . . ?
C37 C34 C33 116.9(3) . . ?
C37 C34 C35 121.7(4) . . ?
C33 C34 C35 121.4(4) . . ?
C29 C35 C36 116.1(3) . . ?
C29 C35 C34 122.5(4) . . ?
C36 C35 C34 121.3(4) . . ?
C35 C36 C30 120.0(4) . . ?
C35 C36 H36A 120.0 . . ?
C30 C36 H36A 120.0 . . ?
C34 C37 C31 120.0(3) . . ?
C34 C37 H37A 120.0 . . ?
C31 C37 H37A 120.0 . . ?
C26 C38 C27 120.2(3) . . ?
C26 C38 H38A 119.9 . . ?
C27 C38 H38A 119.9 . . ?
C20 N1 C19 116.9(3) . . ?
C20 N1 Ni1 121.9(2) . . ?
C19 N1 Ni1 121.2(2) . . ?
C27 N2 C24 115.9(3) . . ?
C27 N2 Ni1 123.8(2) . 3_565 ?
C24 N2 Ni1 120.2(2) . 3_565 ?
C28 N3 C30 116.4(3) . . ?
C28 N3 Ni2 123.0(3) . . ?
C30 N3 Ni2 120.6(3) . . ?
C32 N4 C31 116.9(2) . . ?
C32 N4 Ni2 121.5(3) . 3_565 ?
C31 N4 Ni2 121.6(3) . 3_565 ?
C8 O1 Ni2 130.9(2) . . ?
C9 O2 Ni3 85.49(19) . . ?
C9 O3 Ni3 91.1(2) . . ?
C17 O5 Ni2 112.2(2) . . ?
C18 O8 Ni2 132.1(2) . . ?
C18 O9 Ni1 128.3(2) . . ?
C7 O10 Ni1 126.6(2) . 1_556 ?
Ni1 O11 H3 140.5 . . ?
Ni1 O11 H4 106.4 . . ?
H3 O11 H4 99.4 . . ?
Ni1 O12 H1 121.8 . . ?
Ni1 O12 H2 110.8 . . ?
H1 O12 H2 110.3 . . ?
C8 O13 Ni3 125.7(2) . 2_564 ?
Ni3 O14 H5 107.0 . . ?
Ni3 O14 H6 114.5 . . ?
H5 O14 H6 99.5 . . ?
Ni3 O15 H7 118.3 . . ?
Ni3 O15 H8 112.2 . . ?
H7 O15 H8 101.2 . . ?
Ni3 O16 H9 118.5 . . ?
Ni3 O16 H10 107.6 . . ?
H9 O16 H10 121.9 . . ?
C7 O17 Ni2 129.1(2) . . ?

loop_
_geom_bond_atom_site_label_1
_geom_bond_atom_site_label_2
_geom_bond_distance
_geom_bond_site_symmetry_2
_geom_bond_publ_flag
Ni1 O11 2.066(3) . ?
Ni1 O10 2.066(2) 1_554 ?
Ni1 O12 2.074(3) . ?
Ni1 O9 2.084(2) . ?
Ni1 N1 2.088(2) . ?
Ni1 N2 2.121(3) 3_465 ?
Ni2 O17 2.029(2) . ?
Ni2 O8 2.051(2) . ?
Ni2 O1 2.071(2) . ?
Ni2 N3 2.098(2) . ?
Ni2 N4 2.129(2) 3_465 ?
Ni2 O5 2.147(2) . ?
Ni3 O15 2.016(3) . ?
Ni3 O16 2.028(3) . ?
Ni3 O14 2.032(2) . ?
Ni3 O3 2.059(2) . ?
Ni3 O13 2.131(3) 2_565 ?
Ni3 O2 2.195(2) . ?
Ni3 C9 2.439(3) . ?
C1 C6 1.388(4) . ?
C1 C2 1.396(4) . ?
C1 C7 1.534(4) . ?
C2 C3 1.385(4) . ?
C2 H2A 0.9300 . ?
C3 C4 1.385(5) . ?
C3 C9 1.500(4) . ?
C4 C5 1.386(5) . ?
C4 H4A 0.9300 . ?
C5 C6 1.395(5) . ?
C5 H5A 0.9300 . ?
C6 C8 1.524(4) . ?
C7 O17 1.256(4) . ?
C7 O10 1.262(4) . ?
C8 O1 1.254(4) . ?
C8 O13 1.269(4) . ?
C9 O2 1.250(4) . ?
C9 O3 1.268(4) . ?
C10 C15 1.387(5) . ?
C10 C11 1.395(4) . ?
C10 C17 1.506(4) . ?
C11 C12 1.393(4) . ?
C11 C18 1.504(4) . ?
C12 C13 1.391(4) . ?
C12 H12A 0.9300 . ?
C13 C14 1.399(5) . ?
C13 C16 1.509(5) . ?
C14 C15 1.390(5) . ?
C14 H14A 0.9300 . ?
C15 H15A 0.9300 . ?
C16 O6 1.248(5) . ?
C16 O7 1.271(4) . ?
C17 O4 1.237(4) . ?
C17 O5 1.274(4) . ?
C18 O9 1.264(4) . ?
C18 O8 1.266(4) . ?
C19 N1 1.338(5) . ?
C19 C21 1.374(5) . ?
C19 H19A 0.9300 . ?
C20 N1 1.333(4) . ?
C20 C23 1.373(5) . ?
C20 H20A 0.9300 . ?
C21 C22 1.393(5) . ?
C21 H21A 0.9300 . ?
C22 C23 1.402(5) . ?
C22 C26 1.490(4) . ?
C23 H23A 0.9300 . ?
C24 N2 1.337(5) . ?
C24 C25 1.374(5) . ?
C24 H24A 0.9300 . ?
C25 C26 1.390(5) . ?
C25 H25A 0.9300 . ?
C26 C38 1.372(5) . ?
C27 N2 1.328(4) . ?
C27 C38 1.382(5) . ?
C27 H27A 0.9300 . ?
C28 N3 1.309(6) . ?
C28 C29 1.381(6) . ?
C28 H28A 0.9300 . ?
C29 C35 1.373(7) . ?
C29 H29A 0.9300 . ?
C30 N3 1.337(6) . ?
C30 C36 1.384(7) . ?
C30 H30A 0.9300 . ?
C31 N4 1.343(5) . ?
C31 C37 1.389(5) . ?
C31 H31A 0.9300 . ?
C32 N4 1.341(5) . ?
C32 C33 1.380(5) . ?
C32 H32A 0.9300 . ?
C33 C34 1.390(6) . ?
C33 H33A 0.9300 . ?
C34 C37 1.383(6) . ?
C34 C35 1.482(4) . ?
C35 C36 1.378(7) . ?
C36 H36A 0.9300 . ?
C37 H37A 0.9300 . ?
C38 H38A 0.9300 . ?
N2 Ni1 2.121(3) 3_565 ?
N4 Ni2 2.129(2) 3_565 ?
O10 Ni1 2.066(2) 1_556 ?
O11 H3 0.8706 . ?
O11 H4 0.7932 . ?
O12 H1 1.0123 . ?
O12 H2 0.7542 . ?
O13 Ni3 2.131(3) 2_564 ?
O14 H5 0.7255 . ?
O14 H6 0.7915 . ?
O15 H7 1.0707 . ?
O15 H8 0.9528 . ?
O16 H9 0.8866 . ?
O16 H10 0.8340 . ?
O1W O2W 0.89(2) . ?
